data_2207829
loop_
_publ_author_name
'Pu, Shou-Zhi'
'Li, Gui-Zhen'
'Wang, Ru-Ji'
'Zhao, Ji-Quan'

_publ_section_title
3,3,4,4,5,5-Hexafluoro-1-[5-(3-fluorophenyl)-2-methyl-3-thienyl]-2-(2-methyl-5-phenyl-3-thienyl)cyclopent-1-ene
_journal_coeditor_code LH6558
_journal_issue 1
_journal_name_full 'Acta Crystallographica Section E'
_journal_page_first o150
_journal_page_last o152
_journal_paper_doi 10.1107/S160053680504033X
_journal_volume 62
_journal_year 2006
_chemical_formula_iupac 'C27 H17 F7 S2'
_chemical_formula_moiety 'C27 H17 F7 S2'
_chemical_formula_sum 'C27 H17 F7 S2'
_chemical_formula_weight 538.53
_chemical_melting_point 394.1(3)
_chemical_name_systematic
;
3,3,4,4,5,5-Hexafluoro-1-[5-(3-fluorophenyl)-2-methyl-3-thienyl]-
2-(2-methyl-5-phenyl-3-thienyl)cyclopent-1-ene
;
_space_group_IT_number 14
_symmetry_cell_setting monoclinic
_symmetry_space_group_name_Hall '-P 2ybc'
_symmetry_space_group_name_H-M 'P 1 21/c 1'
_atom_sites_solution_hydrogens geom
_atom_sites_solution_primary direct
_atom_sites_solution_secondary difmap
_audit_creation_method SHELXL-97
_cell_angle_alpha 90.00
_cell_angle_beta 96.587(12)
_cell_angle_gamma 90.00
_cell_formula_units_Z 8
_cell_length_a 18.945(2)
_cell_length_b 11.7925(19)
_cell_length_c 21.876(4)
_cell_measurement_reflns_used 50
_cell_measurement_temperature 295(2)
_cell_measurement_theta_max 12.52
_cell_measurement_theta_min 4.99
_cell_volume 4855.0(13)
_computing_cell_refinement XSCANS
_computing_data_collection 'XSCANS (Bruker, 1997)'
_computing_data_reduction XSCANS
_computing_molecular_graphics SHELXTL
_computing_publication_material SHELXTL
_computing_structure_refinement SHELXTL
_computing_structure_solution 'SHELXTL (Bruker, 1997)'
_diffrn_ambient_temperature 293(2)
_diffrn_measured_fraction_theta_full 0.998
_diffrn_measured_fraction_theta_max 0.998
_diffrn_measurement_device_type 'Bruker P4'
_diffrn_measurement_method \w
_diffrn_radiation_monochromator graphite
_diffrn_radiation_source 'fine-focus sealed tube'
_diffrn_radiation_type MoK\a
_diffrn_radiation_wavelength 0.71073
_diffrn_reflns_av_R_equivalents 0.0360
_diffrn_reflns_av_sigmaI/netI 0.0426
_diffrn_reflns_limit_h_max 1
_diffrn_reflns_limit_h_min -22
_diffrn_reflns_limit_k_max 14
_diffrn_reflns_limit_k_min -1
_diffrn_reflns_limit_l_max 26
_diffrn_reflns_limit_l_min -25
_diffrn_reflns_number 10367
_diffrn_reflns_theta_full 25.00
_diffrn_reflns_theta_max 25.00
_diffrn_reflns_theta_min 1.87
_diffrn_standards_decay_% 0
_diffrn_standards_interval_count 97
_diffrn_standards_number 3
_exptl_absorpt_coefficient_mu 0.288
_exptl_absorpt_correction_type none
_exptl_crystal_colour colorless
_exptl_crystal_density_diffrn 1.473
_exptl_crystal_density_method 'not measured'
_exptl_crystal_description prism
_exptl_crystal_F_000 2192
_exptl_crystal_size_max 0.6
_exptl_crystal_size_mid 0.5
_exptl_crystal_size_min 0.2
_refine_diff_density_max 0.876
_refine_diff_density_min -0.400
_refine_ls_extinction_method none
_refine_ls_goodness_of_fit_ref 1.013
_refine_ls_hydrogen_treatment constr
_refine_ls_matrix_type full
_refine_ls_number_parameters 661
_refine_ls_number_reflns 8526
_refine_ls_number_restraints 4
_refine_ls_restrained_S_all 1.016
_refine_ls_R_factor_all 0.1011
_refine_ls_R_factor_gt 0.0684
_refine_ls_shift/su_max 0.002
_refine_ls_shift/su_mean 0.000
_refine_ls_structure_factor_coef Fsqd
_refine_ls_weighting_details 'calc w=1/[\s^2^(Fo^2^)+(0.001P)^2^+10P] where P=(Fo^2^+2Fc^2^)/3'
_refine_ls_weighting_scheme calc
_refine_ls_wR_factor_gt 0.1289
_refine_ls_wR_factor_ref 0.1430
_reflns_number_gt 5532
_reflns_number_total 8526
_reflns_threshold_expression I>2\s(I)
_cod_data_source_file lh6558.cif
_cod_data_source_block Ia
_cod_depositor_comments
;
The following automatic conversions were performed:
'_symmetry_cell_setting' value 'Monoclinic' changed to 'monoclinic'
according to '/home/saulius/struct/CIF-dictionaries/cif_core.dic'
dictionary named 'cif_core.dic' version 2.4.1 from 2010-06-29.

Automatic conversion script
Id: cif_fix_enum 1527 2010-12-29 10:47:43Z saulius 

The following automatic conversions were performed:

'_chemical_melting_point' value '393.8-394.3' was changed to
'394.1(3)' - the average value was taken and precision was estimated.

Automatic conversion script
Id: cif_fix_values 1646 2011-03-28 12:23:43Z adriana 

The following automatic conversions were performed:

'_chemical_melting_point' value '393.8-394.3' was changed to
'394.1(3)' - the average value was taken and precision was
estimated.

'_symmetry_cell_setting' value 'Monoclinic' changed to
'monoclinic' according to
/home/saulius/struct/CIF-dictionaries/cif_core.dic dictionary named
'cif_core.dic' version 2.4.1 from 2010-06-29.

Automatic conversion script
Id: cif_fix_values 1715 2011-07-08 13:25:40Z adriana 
;
_cod_original_cell_volume 4855.1(13)
_cod_original_sg_symbol_H-M 'P 21/c'
_cod_database_code 2207829
_cod_database_fobs_code 2207829

loop_
_symmetry_equiv_pos_as_xyz
'x, y, z'
'-x, y+1/2, -z+1/2'
'-x, -y, -z'
'x, -y-1/2, z-1/2'

loop_
_atom_site_label
_atom_site_fract_x
_atom_site_fract_y
_atom_site_fract_z
_atom_site_U_iso_or_equiv
_atom_site_adp_type
_atom_site_calc_flag
_atom_site_refinement_flags
_atom_site_occupancy
_atom_site_type_symbol
S1 0.23307(5) 0.46803(11) 0.15973(6) 0.0667(3) Uani d . 1 S
S2 0.37133(7) 0.18437(10) -0.00328(5) 0.0739(3) Uani d . 1 S
S3 0.85988(8) 0.44442(11) -0.00360(6) 0.0830(4) Uani d . 1 S
S4 0.73581(6) 0.14790(12) 0.17379(6) 0.0754(4) Uani d . 1 S
F1 0.57386(15) 0.2234(3) 0.17741(17) 0.1088(11) Uani d . 1 F
F2 0.59085(15) 0.3746(3) 0.12497(15) 0.1109(11) Uani d . 1 F
F3 0.55298(16) 0.3345(3) 0.27345(14) 0.1033(10) Uani d . 1 F
F4 0.62185(13) 0.4547(3) 0.23388(15) 0.1019(10) Uani d . 1 F
F5 0.51620(14) 0.5819(2) 0.19336(15) 0.0943(9) Uani d . 1 F
F6 0.47258(14) 0.5068(3) 0.27013(13) 0.0931(9) Uani d . 1 F
F7 0.2706(4) 0.9990(6) 0.1261(4) 0.141(2) Uani d PD 0.497(5) F
F8 0.4892(4) -0.3002(6) 0.0814(4) 0.141(2) Uani d PD 0.503(5) F
F9 0.98182(16) 0.1270(3) 0.26818(15) 0.1154(12) Uani d . 1 F
F10 1.01856(15) 0.0528(2) 0.18873(18) 0.1099(11) Uani d . 1 F
F11 1.0568(2) 0.2969(4) 0.27108(17) 0.1365(14) Uani d . 1 F
F12 1.12375(15) 0.1900(3) 0.2238(2) 0.1370(15) Uani d . 1 F
F13 1.08485(16) 0.2873(4) 0.11982(17) 0.1498(17) Uani d . 1 F
F14 1.06255(16) 0.4206(3) 0.18046(18) 0.1205(12) Uani d . 1 F
F15 0.9886(4) 0.9270(7) 0.0628(5) 0.157(2) Uani d PD 0.481(5) F
F16 0.7754(4) -0.3778(6) 0.1311(4) 0.157(2) Uani d PD 0.519(5) F
C1 0.44197(19) 0.4218(3) 0.17232(18) 0.0526(9) Uani d . 1 C
C2 0.4725(2) 0.3374(3) 0.14334(19) 0.0580(10) Uani d . 1 C
C3 0.5506(2) 0.3298(4) 0.1666(2) 0.0726(13) Uani d . 1 C
C4 0.5594(2) 0.4015(4) 0.2237(2) 0.0722(13) Uani d . 1 C
C5 0.4959(2) 0.4826(4) 0.2158(2) 0.0633(11) Uani d . 1 C
C6 0.3100(2) 0.3890(4) 0.16551(18) 0.0569(10) Uani d . 1 C
C7 0.36754(19) 0.4599(3) 0.16609(18) 0.0520(9) Uani d . 1 C
C8 0.3486(2) 0.5763(3) 0.16261(18) 0.0556(10) Uani d . 1 C
H8A 0.3818 0.6345 0.1633 0.067 Uiso calc R 1 H
C9 0.2772(2) 0.5951(4) 0.15823(18) 0.0561(10) Uani d . 1 C
C10 0.2390(2) 0.7035(4) 0.15288(19) 0.0616(11) Uani d . 1 C
C11 0.2731(2) 0.8022(4) 0.1389(2) 0.0767(13) Uani d . 1 C
H11A 0.3206 0.8004 0.1319 0.092 Uiso calc R 1 H
C12 0.2364(3) 0.9033(5) 0.1353(3) 0.0914(16) Uani d D 1 C
H12A 0.2601 0.9691 0.1261 0.110 Uiso d PR 0.503(5) H
C13 0.1668(3) 0.9114(5) 0.1451(2) 0.0920(17) Uani d . 1 C
H13A 0.1437 0.9811 0.1430 0.110 Uiso calc R 1 H
C14 0.1322(3) 0.8152(5) 0.1580(2) 0.0879(16) Uani d . 1 C
H14A 0.0845 0.8189 0.1641 0.106 Uiso calc R 1 H
C15 0.1673(2) 0.7103(5) 0.1622(2) 0.0766(13) Uani d . 1 C
H15A 0.1429 0.6451 0.1713 0.092 Uiso calc R 1 H
C16 0.3052(2) 0.2629(4) 0.1708(2) 0.0736(13) Uani d . 1 C
H16A 0.3475 0.2345 0.1941 0.110 Uiso calc R 1 H
H16B 0.3002 0.2298 0.1305 0.110 Uiso calc R 1 H
H16C 0.2647 0.2434 0.1913 0.110 Uiso calc R 1 H
C17 0.4015(3) 0.2979(4) 0.0413(2) 0.0673(12) Uani d . 1 C
C18 0.4409(2) 0.2618(3) 0.09434(19) 0.0595(10) Uani d . 1 C
C19 0.4471(2) 0.1413(4) 0.0968(2) 0.0625(11) Uani d . 1 C
H19A 0.4733 0.1034 0.1291 0.075 Uiso calc R 1 H
C20 0.4118(2) 0.0868(4) 0.0483(2) 0.0630(11) Uani d . 1 C
C21 0.4063(3) -0.0351(4) 0.0363(2) 0.0658(11) Uani d . 1 C
C22 0.4550(3) -0.1096(4) 0.0653(2) 0.0766(13) Uani d . 1 C
H22A 0.4926 -0.0831 0.0927 0.092 Uiso calc R 1 H
C23 0.4478(3) -0.2216(4) 0.0535(3) 0.0895(16) Uani d D 1 C
H23A 0.4814 -0.2696 0.0742 0.107 Uiso d PR 0.497(5) H
C24 0.3965(4) -0.2669(5) 0.0147(3) 0.110(2) Uani d . 1 C
H24A 0.3941 -0.3447 0.0079 0.132 Uiso calc R 1 H
C25 0.3475(4) -0.1955(5) -0.0149(3) 0.120(2) Uani d . 1 C
H25A 0.3105 -0.2245 -0.0421 0.144 Uiso calc R 1 H
C26 0.3525(3) -0.0798(4) -0.0044(2) 0.0890(16) Uani d . 1 C
H26A 0.3190 -0.0316 -0.0252 0.107 Uiso calc R 1 H
C27 0.3860(3) 0.4177(4) 0.0197(2) 0.0903(16) Uani d . 1 C
H27A 0.4236 0.4667 0.0368 0.136 Uiso calc R 1 H
H27B 0.3419 0.4423 0.0330 0.136 Uiso calc R 1 H
H27C 0.3825 0.4203 -0.0244 0.136 Uiso calc R 1 H
C28 0.9667(2) 0.2990(3) 0.14261(19) 0.0568(10) Uani d . 1 C
C29 0.9414(2) 0.2101(3) 0.17125(18) 0.0551(10) Uani d . 1 C
C30 0.9996(2) 0.1515(4) 0.2121(2) 0.0687(12) Uani d . 1 C
C31 1.0612(3) 0.2339(5) 0.2161(3) 0.0923(17) Uani d . 1 C
C32 1.0451(2) 0.3156(4) 0.1635(2) 0.0694(12) Uani d . 1 C
C33 0.8908(3) 0.3336(4) 0.0429(2) 0.0674(12) Uani d . 1 C
C34 0.9312(2) 0.3734(3) 0.09439(19) 0.0594(10) Uani d . 1 C
C35 0.9369(2) 0.4936(4) 0.0944(2) 0.0641(11) Uani d . 1 C
H35A 0.9633 0.5334 0.1259 0.077 Uiso calc R 1 H
C36 0.9014(3) 0.5453(4) 0.0456(2) 0.0666(12) Uani d . 1 C
C37 0.8948(3) 0.6655(4) 0.0319(2) 0.0678(12) Uani d . 1 C
C38 0.9483(3) 0.7394(4) 0.0538(3) 0.0855(15) Uani d . 1 C
H38A 0.9891 0.7128 0.0770 0.103 Uiso calc R 1 H
C39 0.9400(4) 0.8531(5) 0.0408(3) 0.1005(18) Uani d D 1 C
H39A 0.9765 0.9017 0.0562 0.121 Uiso d PR 0.519(5) H
C40 0.8837(4) 0.8979(5) 0.0068(3) 0.1004(18) Uani d . 1 C
H40A 0.8810 0.9754 -0.0010 0.120 Uiso calc R 1 H
C41 0.8300(4) 0.8267(5) -0.0162(3) 0.0992(18) Uani d . 1 C
H41A 0.7904 0.8549 -0.0405 0.119 Uiso calc R 1 H
C42 0.8357(3) 0.7109(4) -0.0028(2) 0.0842(15) Uani d . 1 C
H42A 0.7987 0.6628 -0.0176 0.101 Uiso calc R 1 H
C43 0.8750(3) 0.2128(4) 0.0226(2) 0.0867(15) Uani d . 1 C
H43A 0.9150 0.1655 0.0361 0.130 Uiso calc R 1 H
H43B 0.8660 0.2100 -0.0215 0.130 Uiso calc R 1 H
H43C 0.8340 0.1860 0.0402 0.130 Uiso calc R 1 H
C44 0.8097(2) 0.2319(4) 0.17476(19) 0.0624(11) Uani d . 1 C
C45 0.8684(2) 0.1657(4) 0.16939(18) 0.0552(10) Uani d . 1 C
C46 0.8522(2) 0.0476(4) 0.16482(19) 0.0596(10) Uani d . 1 C
H46A 0.8864 -0.0078 0.1613 0.072 Uiso calc R 1 H
C47 0.7819(2) 0.0233(4) 0.16612(19) 0.0626(11) Uani d . 1 C
C48 0.7452(2) -0.0881(4) 0.16126(18) 0.0609(11) Uani d . 1 C
C49 0.7804(3) -0.1827(4) 0.1461(2) 0.0777(14) Uani d . 1 C
H49A 0.8272 -0.1794 0.1373 0.093 Uiso calc R 1 H
C50 0.7440(3) -0.2827(5) 0.1442(3) 0.0928(16) Uani d D 1 C
H50A 0.7680 -0.3477 0.1341 0.111 Uiso d PR 0.481(5) H
C51 0.6757(3) -0.2959(6) 0.1557(2) 0.0961(19) Uani d . 1 C
H51A 0.6536 -0.3664 0.1536 0.115 Uiso calc R 1 H
C52 0.6412(3) -0.2000(6) 0.1706(2) 0.0924(17) Uani d . 1 C
H52A 0.5943 -0.2049 0.1791 0.111 Uiso calc R 1 H
C53 0.6749(2) -0.0949(5) 0.1734(2) 0.0817(14) Uani d . 1 C
H53A 0.6507 -0.0300 0.1833 0.098 Uiso calc R 1 H
C54 0.8032(3) 0.3574(4) 0.1817(2) 0.0858(15) Uani d . 1 C
H54A 0.8475 0.3876 0.2007 0.129 Uiso calc R 1 H
H54B 0.7663 0.3740 0.2069 0.129 Uiso calc R 1 H
H54C 0.7918 0.3913 0.1419 0.129 Uiso calc R 1 H

loop_
_atom_site_aniso_label
_atom_site_aniso_U_11
_atom_site_aniso_U_22
_atom_site_aniso_U_33
_atom_site_aniso_U_12
_atom_site_aniso_U_13
_atom_site_aniso_U_23
S1 0.0463(6) 0.0730(7) 0.0802(8) -0.0050(5) 0.0045(5) -0.0012(6)
S2 0.0983(9) 0.0588(7) 0.0623(7) 0.0121(6) -0.0005(6) 0.0014(6)
S3 0.1215(11) 0.0586(7) 0.0642(7) -0.0088(7) -0.0098(7) 0.0015(6)
S4 0.0472(6) 0.0924(9) 0.0875(8) 0.0084(6) 0.0113(5) 0.0029(7)
F1 0.0716(18) 0.077(2) 0.171(3) 0.0274(16) -0.0177(19) -0.013(2)
F2 0.0694(18) 0.149(3) 0.120(2) -0.0067(19) 0.0385(17) -0.011(2)
F3 0.098(2) 0.113(2) 0.095(2) 0.0121(19) -0.0057(17) 0.026(2)
F4 0.0518(15) 0.109(2) 0.141(3) -0.0065(16) -0.0073(16) -0.012(2)
F5 0.0672(16) 0.0593(16) 0.152(3) -0.0125(14) -0.0083(17) 0.0077(17)
F6 0.0672(16) 0.125(3) 0.0853(19) -0.0013(16) -0.0013(14) -0.0398(18)
F7 0.144(5) 0.094(4) 0.186(6) 0.027(3) 0.025(4) 0.029(4)
F8 0.144(5) 0.094(4) 0.186(6) 0.027(3) 0.025(4) 0.029(4)
F9 0.083(2) 0.163(3) 0.096(2) 0.013(2) -0.0072(17) 0.048(2)
F10 0.0698(18) 0.0670(19) 0.187(3) 0.0200(15) -0.0118(19) -0.017(2)
F11 0.139(3) 0.153(4) 0.110(3) -0.026(3) -0.016(2) -0.021(3)
F12 0.0502(17) 0.140(3) 0.215(4) 0.0065(19) -0.007(2) 0.041(3)
F13 0.0703(19) 0.269(5) 0.118(3) -0.024(3) 0.0420(19) -0.034(3)
F14 0.091(2) 0.075(2) 0.184(3) -0.0152(17) -0.037(2) -0.014(2)
F15 0.142(5) 0.113(4) 0.214(7) -0.019(4) 0.008(5) 0.013(5)
F16 0.142(5) 0.113(4) 0.214(7) -0.019(4) 0.008(5) 0.013(5)
C1 0.049(2) 0.048(2) 0.061(2) -0.0012(18) 0.0072(18) 0.0059(19)
C2 0.056(2) 0.053(2) 0.066(3) 0.005(2) 0.009(2) 0.004(2)
C3 0.056(3) 0.067(3) 0.094(4) 0.011(2) 0.010(2) 0.000(3)
C4 0.048(2) 0.077(3) 0.089(3) -0.002(2) -0.004(2) 0.010(3)
C5 0.052(2) 0.059(3) 0.079(3) -0.005(2) 0.006(2) -0.005(2)
C6 0.054(2) 0.057(3) 0.060(2) -0.0033(19) 0.0041(19) -0.003(2)
C7 0.049(2) 0.050(2) 0.057(2) -0.0006(18) 0.0060(17) -0.0042(19)
C8 0.048(2) 0.054(2) 0.066(3) -0.0009(18) 0.0077(18) -0.006(2)
C9 0.048(2) 0.061(3) 0.059(2) 0.0017(19) 0.0060(18) -0.002(2)
C10 0.054(2) 0.072(3) 0.058(3) 0.011(2) 0.0042(19) -0.004(2)
C11 0.062(3) 0.071(3) 0.097(4) 0.015(2) 0.011(3) 0.000(3)
C12 0.096(4) 0.066(3) 0.112(4) 0.017(3) 0.010(3) 0.007(3)
C13 0.090(4) 0.094(4) 0.092(4) 0.040(3) 0.011(3) -0.005(3)
C14 0.070(3) 0.107(5) 0.087(4) 0.030(3) 0.009(3) -0.008(3)
C15 0.058(3) 0.090(4) 0.083(3) 0.012(3) 0.011(2) -0.002(3)
C16 0.071(3) 0.064(3) 0.085(3) -0.011(2) 0.006(2) 0.002(3)
C17 0.085(3) 0.052(3) 0.064(3) 0.010(2) 0.009(2) 0.005(2)
C18 0.065(3) 0.050(2) 0.064(3) 0.009(2) 0.011(2) 0.001(2)
C19 0.069(3) 0.054(3) 0.064(3) 0.012(2) 0.008(2) 0.006(2)
C20 0.075(3) 0.055(3) 0.060(3) 0.010(2) 0.012(2) 0.002(2)
C21 0.088(3) 0.055(3) 0.057(3) 0.007(2) 0.018(2) 0.000(2)
C22 0.094(4) 0.053(3) 0.083(3) 0.009(3) 0.011(3) 0.001(2)
C23 0.126(5) 0.058(3) 0.089(4) 0.020(3) 0.030(3) 0.014(3)
C24 0.181(7) 0.056(3) 0.094(4) -0.002(4) 0.023(4) -0.008(3)
C25 0.172(7) 0.076(4) 0.105(5) -0.006(4) -0.017(5) -0.013(4)
C26 0.132(5) 0.056(3) 0.074(3) 0.006(3) -0.011(3) -0.007(3)
C27 0.128(5) 0.060(3) 0.080(3) 0.018(3) -0.004(3) 0.013(3)
C28 0.055(2) 0.049(2) 0.067(3) -0.0016(19) 0.0107(19) -0.007(2)
C29 0.050(2) 0.054(2) 0.062(2) 0.0034(19) 0.0079(18) 0.001(2)
C30 0.054(2) 0.069(3) 0.083(3) 0.006(2) 0.004(2) 0.012(3)
C31 0.060(3) 0.084(4) 0.128(5) 0.004(3) -0.012(3) 0.001(4)
C32 0.062(3) 0.066(3) 0.081(3) -0.010(2) 0.012(2) -0.012(3)
C33 0.087(3) 0.058(3) 0.056(3) -0.008(2) 0.005(2) -0.005(2)
C34 0.069(3) 0.052(2) 0.058(2) -0.005(2) 0.011(2) -0.002(2)
C35 0.079(3) 0.049(2) 0.064(3) -0.009(2) 0.008(2) -0.006(2)
C36 0.087(3) 0.055(3) 0.058(3) -0.006(2) 0.009(2) 0.000(2)
C37 0.089(3) 0.051(3) 0.064(3) -0.002(2) 0.015(2) 0.000(2)
C38 0.093(4) 0.062(3) 0.101(4) -0.006(3) 0.008(3) 0.005(3)
C39 0.119(5) 0.060(3) 0.123(5) -0.020(3) 0.016(4) -0.008(3)
C40 0.144(6) 0.058(3) 0.100(4) 0.012(4) 0.017(4) 0.007(3)
C41 0.124(5) 0.065(3) 0.110(5) 0.006(3) 0.018(4) -0.003(3)
C42 0.104(4) 0.067(3) 0.080(3) -0.001(3) 0.003(3) 0.004(3)
C43 0.121(4) 0.058(3) 0.079(3) -0.013(3) 0.000(3) -0.003(3)
C44 0.056(2) 0.066(3) 0.065(3) 0.010(2) 0.009(2) 0.005(2)
C45 0.048(2) 0.062(3) 0.056(2) 0.0044(19) 0.0062(18) 0.006(2)
C46 0.049(2) 0.062(3) 0.069(3) 0.001(2) 0.0082(19) 0.010(2)
C47 0.048(2) 0.078(3) 0.061(3) 0.001(2) 0.0047(19) 0.012(2)
C48 0.058(2) 0.076(3) 0.049(2) -0.010(2) 0.0058(19) 0.009(2)
C49 0.064(3) 0.079(3) 0.089(4) -0.014(3) 0.007(2) 0.013(3)
C50 0.100(4) 0.084(4) 0.093(4) -0.008(3) 0.006(3) 0.014(3)
C51 0.097(4) 0.110(5) 0.079(4) -0.051(4) 0.001(3) 0.015(3)
C52 0.081(4) 0.119(5) 0.078(4) -0.033(4) 0.013(3) 0.002(3)
C53 0.061(3) 0.105(4) 0.079(3) -0.022(3) 0.011(2) 0.001(3)
C54 0.076(3) 0.079(3) 0.105(4) 0.018(3) 0.018(3) -0.007(3)

loop_
_atom_type_symbol
_atom_type_description
_atom_type_scat_dispersion_real
_atom_type_scat_dispersion_imag
_atom_type_scat_source
C C 0.0033 0.0016 'International Tables Vol C Tables 4.2.6.8 and 6.1.1.4'
H H 0.0000 0.0000 'International Tables Vol C Tables 4.2.6.8 and 6.1.1.4'
F F 0.0171 0.0103 'International Tables Vol C Tables 4.2.6.8 and 6.1.1.4'
S S 0.1246 0.1234 'International Tables Vol C Tables 4.2.6.8 and 6.1.1.4'

loop_
_geom_angle_atom_site_label_1
_geom_angle_atom_site_label_2
_geom_angle_atom_site_label_3
_geom_angle
C9 S1 C6 93.65(19)
C17 S2 C20 93.1(2)
C33 S3 C36 93.1(2)
C44 S4 C47 94.1(2)
C2 C1 C7 129.9(4)
C2 C1 C5 110.8(4)
C7 C1 C5 119.3(4)
C1 C2 C18 129.2(4)
C1 C2 C3 110.0(4)
C18 C2 C3 120.7(4)
F1 C3 F2 106.4(4)
F1 C3 C4 112.2(4)
F2 C3 C4 108.7(4)
F1 C3 C2 113.9(4)
F2 C3 C2 110.7(4)
C4 C3 C2 105.0(4)
F4 C4 F3 107.4(4)
F4 C4 C3 114.5(4)
F3 C4 C3 109.1(4)
F4 C4 C5 113.2(4)
F3 C4 C5 108.2(4)
C3 C4 C5 104.3(4)
F5 C5 F6 105.9(4)
F5 C5 C1 112.8(4)
F6 C5 C1 113.2(3)
F5 C5 C4 109.4(4)
F6 C5 C4 111.5(4)
C1 C5 C4 104.1(4)
C7 C6 C16 131.3(4)
C7 C6 S1 109.6(3)
C16 C6 S1 119.1(3)
C6 C7 C8 113.1(3)
C6 C7 C1 124.6(4)
C8 C7 C1 122.3(3)
C9 C8 C7 113.8(4)
C9 C8 H8A 123.1
C7 C8 H8A 123.1
C8 C9 C10 128.6(4)
C8 C9 S1 109.8(3)
C10 C9 S1 121.7(3)
C11 C10 C15 118.1(4)
C11 C10 C9 120.9(4)
C15 C10 C9 121.1(4)
C12 C11 C10 119.7(5)
C12 C11 H11A 120.2
C10 C11 H11A 120.2
F7 C12 C13 117.5(6)
F7 C12 C11 119.4(6)
C13 C12 C11 122.9(5)
C13 C12 H12A 118.4
C11 C12 H12A 118.7
C14 C13 C12 118.3(5)
C14 C13 H13A 120.9
C12 C13 H13A 120.9
C13 C14 C15 121.0(5)
C13 C14 H14A 119.5
C15 C14 H14A 119.5
C10 C15 C14 120.1(5)
C10 C15 H15A 120.0
C14 C15 H15A 120.0
C6 C16 H16A 109.5
C6 C16 H16B 109.5
H16A C16 H16B 109.5
C6 C16 H16C 109.5
H16A C16 H16C 109.5
H16B C16 H16C 109.5
C18 C17 C27 128.5(4)
C18 C17 S2 110.6(3)
C27 C17 S2 120.8(3)
C17 C18 C19 112.0(4)
C17 C18 C2 124.4(4)
C19 C18 C2 123.6(4)
C20 C19 C18 114.4(4)
C20 C19 H19A 122.8
C18 C19 H19A 122.8
C19 C20 C21 128.8(4)
C19 C20 S2 109.8(3)
C21 C20 S2 121.4(3)
C22 C21 C26 117.5(4)
C22 C21 C20 120.9(4)
C26 C21 C20 121.6(4)
C23 C22 C21 119.2(5)
C23 C22 H22A 120.4
C21 C22 H22A 120.4
F8 C23 C24 111.5(6)
F8 C23 C22 123.9(7)
C24 C23 C22 124.6(5)
C24 C23 H23A 118.5
C22 C23 H23A 116.9
C23 C24 C25 117.7(6)
C23 C24 H24A 121.1
C25 C24 H24A 121.1
C24 C25 C26 120.1(6)
C24 C25 H25A 120.0
C26 C25 H25A 120.0
C21 C26 C25 121.0(5)
C21 C26 H26A 119.5
C25 C26 H26A 119.5
C17 C27 H27A 109.5
C17 C27 H27B 109.5
H27A C27 H27B 109.5
C17 C27 H27C 109.5
H27A C27 H27C 109.5
H27B C27 H27C 109.5
C29 C28 C34 130.1(4)
C29 C28 C32 110.6(4)
C34 C28 C32 119.3(4)
C28 C29 C45 130.5(4)
C28 C29 C30 111.1(4)
C45 C29 C30 118.3(4)
F10 C30 F9 105.6(4)
F10 C30 C29 112.5(4)
F9 C30 C29 113.5(4)
F10 C30 C31 109.9(4)
F9 C30 C31 111.1(5)
C29 C30 C31 104.3(4)
F12 C31 F11 104.0(5)
F12 C31 C32 117.4(5)
F11 C31 C32 106.6(4)
F12 C31 C30 116.2(5)
F11 C31 C30 105.2(5)
C32 C31 C30 106.3(4)
F13 C32 F14 107.1(4)
F13 C32 C31 108.0(5)
F14 C32 C31 111.2(4)
F13 C32 C28 111.6(4)
F14 C32 C28 114.2(4)
C31 C32 C28 104.6(4)
C34 C33 C43 129.6(4)
C34 C33 S3 110.2(3)
C43 C33 S3 120.0(3)
C33 C34 C35 112.2(4)
C33 C34 C28 123.3(4)
C35 C34 C28 124.4(4)
C36 C35 C34 114.9(4)
C36 C35 H35A 122.6
C34 C35 H35A 122.6
C35 C36 C37 129.1(4)
C35 C36 S3 109.5(3)
C37 C36 S3 121.3(4)
C38 C37 C42 117.4(5)
C38 C37 C36 120.2(5)
C42 C37 C36 122.4(5)
C39 C38 C37 118.9(5)
C39 C38 H38A 120.6
C37 C38 H38A 120.6
F15 C39 C40 114.9(7)
F15 C39 C38 120.7(7)
C40 C39 C38 124.3(6)
C40 C39 H39A 118.1
C38 C39 H39A 117.6
C39 C40 C41 118.3(6)
C39 C40 H40A 120.9
C41 C40 H40A 120.9
C40 C41 C42 119.1(6)
C40 C41 H41A 120.5
C42 C41 H41A 120.5
C37 C42 C41 122.0(5)
C37 C42 H42A 119.0
C41 C42 H42A 119.0
C33 C43 H43A 109.5
C33 C43 H43B 109.5
H43A C43 H43B 109.5
C33 C43 H43C 109.5
H43A C43 H43C 109.5
H43B C43 H43C 109.5
C45 C44 C54 130.3(4)
C45 C44 S4 109.8(3)
C54 C44 S4 119.8(3)
C44 C45 C46 112.9(4)
C44 C45 C29 124.2(4)
C46 C45 C29 122.8(4)
C47 C46 C45 113.9(4)
C47 C46 H46A 123.0
C45 C46 H46A 123.0
C46 C47 C48 129.3(4)
C46 C47 S4 109.2(3)
C48 C47 S4 121.5(3)
C49 C48 C53 120.4(5)
C49 C48 C47 120.4(4)
C53 C48 C47 119.2(5)
C48 C49 C50 117.2(5)
C48 C49 H49A 121.4
C50 C49 H49A 121.4
F16 C50 C51 114.1(7)
F16 C50 C49 120.2(6)
C51 C50 C49 125.7(6)
C51 C50 H50A 116.9
C49 C50 H50A 117.5
C50 C51 C52 116.3(6)
C50 C51 H51A 121.8
C52 C51 H51A 121.8
C51 C52 C53 121.2(5)
C51 C52 H52A 119.4
C53 C52 H52A 119.4
C48 C53 C52 119.2(5)
C48 C53 H53A 120.4
C52 C53 H53A 120.4
C44 C54 H54A 109.5
C44 C54 H54B 109.5
H54A C54 H54B 109.5
C44 C54 H54C 109.5
H54A C54 H54C 109.5
H54B C54 H54C 109.5

loop_
_geom_bond_atom_site_label_1
_geom_bond_atom_site_label_2
_geom_bond_distance
_geom_bond_publ_flag
S1 C9 1.718(4) y
S1 C6 1.721(4) y
S2 C17 1.715(5) y
S2 C20 1.728(4) y
S3 C33 1.718(5) y
S3 C36 1.731(4) y
S4 C44 1.713(4) y
S4 C47 1.727(5) y
F1 C3 1.342(5) ?
F2 C3 1.361(5) ?
F3 C4 1.361(5) ?
F4 C4 1.336(5) ?
F5 C5 1.344(5) ?
F6 C5 1.345(5) ?
F7 C12 1.328(5) y
F8 C23 1.319(4) y
F9 C30 1.340(5) ?
F10 C30 1.337(5) ?
F11 C31 1.425(7) ?
F12 C31 1.286(5) ?
F13 C32 1.324(5) ?
F14 C32 1.323(5) ?
F15 C39 1.317(5) y
F16 C50 1.316(5) y
C1 C2 1.346(5) y
C1 C7 1.471(5) y
C1 C5 1.496(6) y
C2 C18 1.468(6) y
C2 C3 1.511(6) y
C3 C4 1.501(7) y
C4 C5 1.531(6) y
C6 C7 1.373(5) ?
C6 C16 1.496(6) ?
C7 C8 1.419(5) ?
C8 C9 1.363(5) ?
C8 H8A 0.9300 ?
C9 C10 1.467(6) ?
C10 C11 1.383(6) ?
C10 C15 1.400(6) ?
C11 C12 1.378(6) ?
C11 H11A 0.9300 ?
C12 C13 1.362(7) ?
C12 H12A 0.9300 ?
C13 C14 1.356(7) ?
C13 H13A 0.9300 ?
C14 C15 1.403(7) ?
C14 H14A 0.9300 ?
C15 H15A 0.9300 ?
C16 H16A 0.9600 ?
C16 H16B 0.9600 ?
C16 H16C 0.9600 ?
C17 C18 1.373(6) ?
C17 C27 1.508(6) ?
C18 C19 1.427(6) ?
C19 C20 1.351(6) ?
C19 H19A 0.9300 ?
C20 C21 1.463(6) ?
C21 C22 1.376(6) ?
C21 C26 1.379(6) ?
C22 C23 1.350(7) ?
C22 H22A 0.9300 ?
C23 C24 1.327(8) ?
C23 H23A 0.9300 ?
C24 C25 1.360(8) ?
C24 H24A 0.9300 ?
C25 C26 1.385(7) ?
C25 H25A 0.9300 ?
C26 H26A 0.9300 ?
C27 H27A 0.9600 ?
C27 H27B 0.9600 ?
C27 H27C 0.9600 ?
C28 C29 1.338(5) y
C28 C34 1.474(6) y
C28 C32 1.516(6) y
C29 C45 1.475(5) y
C29 C30 1.505(6) y
C30 C31 1.514(7) y
C31 C32 1.505(7) y
C33 C34 1.371(6) ?
C33 C43 1.512(6) ?
C34 C35 1.421(6) ?
C35 C36 1.342(6) ?
C35 H35A 0.9300 ?
C36 C37 1.451(6) ?
C37 C38 1.380(6) ?
C37 C42 1.386(7) ?
C38 C39 1.377(7) ?
C38 H38A 0.9300 ?
C39 C40 1.338(8) ?
C39 H39A 0.9301 ?
C40 C41 1.369(8) ?
C40 H40A 0.9300 ?
C41 C42 1.399(7) ?
C41 H41A 0.9300 ?
C42 H42A 0.9300 ?
C43 H43A 0.9600 ?
C43 H43B 0.9600 ?
C43 H43C 0.9600 ?
C44 C45 1.375(5) ?
C44 C54 1.495(6) ?
C45 C46 1.427(6) ?
C46 C47 1.367(5) ?
C46 H46A 0.9300 ?
C47 C48 1.484(6) ?
C48 C49 1.360(6) ?
C48 C53 1.390(6) ?
C49 C50 1.364(7) ?
C49 H49A 0.9300 ?
C50 C51 1.355(7) ?
C50 H50A 0.9301 ?
C51 C52 1.364(8) ?
C51 H51A 0.9300 ?
C52 C53 1.393(7) ?
C52 H52A 0.9300 ?
C53 H53A 0.9300 ?
C54 H54A 0.9600 ?
C54 H54B 0.9600 ?
C54 H54C 0.9600 ?
